data_4126495
loop_
_publ_author_name
'Schmidt, Monika'
'Seitz, Andreas E.'
'Eckhardt, Maria'
'Bal\'azs, G\'abor'
'Peresypkina, Eugenia V.'
'Virovets, Alexander V.'
'Riedlberger, Felix'
'Bodensteiner, Michael'
'Zolnhofer, Eva M.'
'Meyer, Karsten'
'Scheer, Manfred'

_publ_section_title
;
 Transfer Reagent for Bonding Isomers of Iron Complexes.
;
_journal_name_full 'Journal of the American Chemical Society'
_journal_paper_doi 10.1021/jacs.7b07354
_journal_year 2017
_chemical_formula_moiety 'C80 H70 As4 Fe2'
_chemical_formula_sum 'C80 H70 As4 Fe2'
_chemical_formula_weight 1442.74
_space_group_crystal_system monoclinic
_space_group_IT_number 14
_space_group_name_Hall '-P 2ybc'
_space_group_name_H-M_alt 'P 1 21/c 1'
_symmetry_space_group_name_Hall '-P 2ybc'
_symmetry_space_group_name_H-M 'P 1 21/c 1'
_atom_sites_solution_hydrogens geom
_atom_sites_solution_primary iterative
_audit_creation_date 2015-08-26
_audit_creation_method
;
Olex2 1.2
(compiled 2015.01.26 svn.r3150 for OlexSys, GUI svn.r4998)
;
_cell_angle_alpha 90
_cell_angle_beta 94.0053(17)
_cell_angle_gamma 90
_cell_formula_units_Z 4
_cell_length_a 10.03997(19)
_cell_length_b 31.6780(5)
_cell_length_c 19.6456(4)
_cell_measurement_reflns_used 18278
_cell_measurement_temperature 123(1)
_cell_measurement_theta_max 73.2240
_cell_measurement_theta_min 4.3200
_cell_volume 6232.9(2)
_computing_cell_refinement
;
CrysAlisPro, Agilent Technologies,
Version 1.171.37.31 (release 14-01-2014 CrysAlis171 .NET)
(compiled Jan 14 2014,18:38:05)
;
_computing_data_collection
;
CrysAlisPro, Agilent Technologies,
Version 1.171.37.31 (release 14-01-2014 CrysAlis171 .NET)
(compiled Jan 14 2014,18:38:05)
;
_computing_data_reduction
;
CrysAlisPro, Agilent Technologies,
Version 1.171.37.31 (release 14-01-2014 CrysAlis171 .NET)
(compiled Jan 14 2014,18:38:05)
;
_computing_molecular_graphics 'Olex2 (Dolomanov et al., 2009)'
_computing_publication_material 'Olex2 (Dolomanov et al., 2009)'
_computing_structure_refinement 'ShelXL (Sheldrick, 2008)'
_computing_structure_solution
;
Superflip (Palatinus & Chapuis, 2007;Palatinus & van der Lee, 2008;
Palatinus et al., 2012)
;
_diffrn_ambient_temperature 123(1)
_diffrn_detector 'CCD plate'
_diffrn_detector_area_resol_mean 5.2548
_diffrn_detector_type AtlasS2
_diffrn_measured_fraction_theta_full 1.000
_diffrn_measured_fraction_theta_max 0.981
_diffrn_measurement_details
;
#__ type_ start__ end____ width___ exp.time_
  1 omega  -20.00   81.00   1.0000    7.5000
omega____ theta____ kappa____ phi______ frames
    -       40.5337  -99.0000  -60.0000 101

#__ type_ start__ end____ width___ exp.time_
  2 omega  -27.00   66.00   1.0000    7.5000
omega____ theta____ kappa____ phi______ frames
    -       40.5337  -57.0000   30.0000 93

#__ type_ start__ end____ width___ exp.time_
  3 omega   17.00  114.00   1.0000    7.5000
omega____ theta____ kappa____ phi______ frames
    -       40.5337   57.0000 -180.0000 97

#__ type_ start__ end____ width___ exp.time_
  4 omega   43.00   69.00   1.0000   30.0000
omega____ theta____ kappa____ phi______ frames
    -      107.4027  -30.0000  -60.0000 26

#__ type_ start__ end____ width___ exp.time_
  5 omega   43.00   69.00   1.0000   30.0000
omega____ theta____ kappa____ phi______ frames
    -      107.4027  -30.0000   60.0000 26

#__ type_ start__ end____ width___ exp.time_
  6 omega   19.00  145.00   1.0000   30.0000
omega____ theta____ kappa____ phi______ frames
    -      107.4027    0.0000  -90.0000 126

#__ type_ start__ end____ width___ exp.time_
  7 omega   48.00  150.00   1.0000   30.0000
omega____ theta____ kappa____ phi______ frames
    -      107.4027  178.0000    0.0000 102

#__ type_ start__ end____ width___ exp.time_
  8 omega   23.00   79.00   1.0000   30.0000
omega____ theta____ kappa____ phi______ frames
    -      107.4027  -94.0000    0.0000 56

#__ type_ start__ end____ width___ exp.time_
  9 omega   36.00  111.00   1.0000   30.0000
omega____ theta____ kappa____ phi______ frames
    -      107.4027 -111.0000  -30.0000 75

#__ type_ start__ end____ width___ exp.time_
 10 omega   28.00  109.00   1.0000   30.0000
omega____ theta____ kappa____ phi______ frames
    -      107.4027  -94.0000   90.0000 81

#__ type_ start__ end____ width___ exp.time_
 11 omega   80.00  158.00   1.0000   30.0000
omega____ theta____ kappa____ phi______ frames
    -      107.4027   77.0000   90.0000 78

#__ type_ start__ end____ width___ exp.time_
 12 omega   29.00  115.00   1.0000   30.0000
omega____ theta____ kappa____ phi______ frames
    -      107.4027 -111.0000   60.0000 86

#__ type_ start__ end____ width___ exp.time_
 13 omega   33.00   59.00   1.0000   30.0000
omega____ theta____ kappa____ phi______ frames
    -      107.4027  -30.0000    0.0000 26

#__ type_ start__ end____ width___ exp.time_
 14 omega   33.00  138.00   1.0000   30.0000
omega____ theta____ kappa____ phi______ frames
    -      107.4027  -61.0000  120.0000 105

#__ type_ start__ end____ width___ exp.time_
 15 omega   11.00  114.00   1.0000    7.5000
omega____ theta____ kappa____ phi______ frames
    -       40.5337   57.0000    0.0000 103

#__ type_ start__ end____ width___ exp.time_
 16 omega   11.00  114.00   1.0000    7.5000
omega____ theta____ kappa____ phi______ frames
    -       40.5337   57.0000  -90.0000 103

#__ type_ start__ end____ width___ exp.time_
 17 omega   11.00  114.00   1.0000    7.5000
omega____ theta____ kappa____ phi______ frames
    -       40.5337   57.0000   90.0000 103

#__ type_ start__ end____ width___ exp.time_
 18 omega   80.00  158.00   1.0000   30.0000
omega____ theta____ kappa____ phi______ frames
    -      107.4027   45.0000    0.0000 78
;
_diffrn_measurement_device 'four-circle diffractometer'
_diffrn_measurement_device_type 'SuperNova, Single source at offset, AtlasS2'
_diffrn_measurement_method '\w scans'
_diffrn_orient_matrix_UB_11 0.1024638000
_diffrn_orient_matrix_UB_12 -0.0075379000
_diffrn_orient_matrix_UB_13 -0.0535684000
_diffrn_orient_matrix_UB_21 -0.0836286000
_diffrn_orient_matrix_UB_22 0.0275771000
_diffrn_orient_matrix_UB_23 -0.0514736000
_diffrn_orient_matrix_UB_31 0.0783806000
_diffrn_orient_matrix_UB_32 0.0393425000
_diffrn_orient_matrix_UB_33 0.0258073000
_diffrn_radiation_monochromator mirror
_diffrn_radiation_probe x-ray
_diffrn_radiation_type CuK\a
_diffrn_radiation_wavelength 1.54184
_diffrn_reflns_av_R_equivalents 0.0493
_diffrn_reflns_av_unetI/netI 0.0369
_diffrn_reflns_Laue_measured_fraction_full 1.000
_diffrn_reflns_Laue_measured_fraction_max 0.981
_diffrn_reflns_limit_h_max 12
_diffrn_reflns_limit_h_min -12
_diffrn_reflns_limit_k_max 39
_diffrn_reflns_limit_k_min -38
_diffrn_reflns_limit_l_max 23
_diffrn_reflns_limit_l_min -23
_diffrn_reflns_number 49715
_diffrn_reflns_point_group_measured_fraction_full 1.000
_diffrn_reflns_point_group_measured_fraction_max 0.981
_diffrn_reflns_theta_full 67.684
_diffrn_reflns_theta_max 73.559
_diffrn_reflns_theta_min 3.588
_diffrn_source 'sealed X-ray tube'
_diffrn_source_type 'SuperNova (Cu) X-ray Source'
_exptl_absorpt_coefficient_mu 6.443
_exptl_absorpt_correction_T_max 0.759
_exptl_absorpt_correction_T_min 0.418
_exptl_absorpt_correction_type analytical
_exptl_absorpt_process_details
;
CrysAlisPro, Agilent Technologies,
Version 1.171.37.31 (release 14-01-2014 CrysAlis171 .NET)
(compiled Jan 14 2014,18:38:05)
Analytical numeric absorption correction using a multifaceted crystal
            model based on expressions derived by R.C. Clark & J.S. Reid.
(Clark, R. C. & Reid, J. S. (1995). Acta Cryst. A51, 887-897)
Empirical absorption correction using spherical harmonics,
 implemented in SCALE3 ABSPACK scaling algorithm.
;
_exptl_crystal_colour 'light brown'
_exptl_crystal_colour_modifier light
_exptl_crystal_colour_primary brown
_exptl_crystal_density_diffrn 1.537
_exptl_crystal_description plate
_exptl_crystal_F_000 2936
_exptl_crystal_recrystallization_method 'layering a dichlormethane solution with hexane'
_exptl_crystal_size_max 0.1961
_exptl_crystal_size_mid 0.1652
_exptl_crystal_size_min 0.0678
_refine_diff_density_max 0.919
_refine_diff_density_min -0.534
_refine_diff_density_rms 0.084
_refine_ls_extinction_method none
_refine_ls_goodness_of_fit_ref 1.057
_refine_ls_hydrogen_treatment constr
_refine_ls_matrix_type full
_refine_ls_number_parameters 775
_refine_ls_number_reflns 12353
_refine_ls_number_restraints 0
_refine_ls_restrained_S_all 1.057
_refine_ls_R_factor_all 0.0395
_refine_ls_R_factor_gt 0.0351
_refine_ls_shift/su_max 0.003
_refine_ls_shift/su_mean 0.000
_refine_ls_structure_factor_coef Fsqd
_refine_ls_weighting_details 'w=1/[\s^2^(Fo^2^)+(0.0572P)^2^+2.3655P] where P=(Fo^2^+2Fc^2^)/3'
_refine_ls_weighting_scheme calc
_refine_ls_wR_factor_gt 0.0960
_refine_ls_wR_factor_ref 0.0999
_reflns_Friedel_coverage 0.000
_reflns_number_gt 11178
_reflns_number_total 12353
_reflns_threshold_expression 'I > 2\s(I)'
_cod_data_source_file ja7b07354_si_008.cif
_cod_data_source_block 1
_cod_original_cell_volume 6232.95(19)
_cod_database_code 4126495
_shelxl_version_number 2014/6
_chemical_oxdiff_formula C80H70Fe2As4
_shelx_space_group_comment
;
The symmetry employed for this shelxl refinement is uniquely defined
by the following loop, which should always be used as a source of
symmetry information in preference to the above space-group names.
They are only intended as comments.
;
_reflns_odcompleteness_completeness 99.94
_reflns_odcompleteness_iscentric 1
_reflns_odcompleteness_theta 66.97
_olex2_refinement_description
;
1. Fixed Uiso
 At 1.2 times of:
  All C(H) groups, All C(H,H) groups
2.a Secondary CH2 refined with riding coordinates:
 C13(H13A,H13B), C20(H20A,H20B), C53(H53A,H53B), C46(H46A,H46B), C27(H27A,
 H27B), C34(H34A,H34B), C74(H74A,H74B), C6(H6A,H6B), C67(H67A,H67B), C60(H60A,
 H60B)
2.b Aromatic/amide H refined with riding coordinates:
 C31(H31), C10(H10), C8(H8), C16(H16), C11(H11), C30(H30), C48(H48), C32(H32),
 C9(H9), C26(H26), C36(H36), C12(H12), C79(H79), C65(H65), C66(H66), C40(H40),
 C15(H15), C29(H29), C62(H62), C55(H55), C49(H49), C58(H58), C64(H64), C33(H33),
  C80(H80), C17(H17), C78(H78), C19(H19), C57(H57), C63(H63), C38(H38),
 C59(H59), C25(H25), C37(H37), C24(H24), C52(H52), C77(H77), C23(H23), C39(H39),
  C73(H73), C18(H18), C22(H22), C56(H56), C50(H50), C76(H76), C71(H71),
 C69(H69), C72(H72), C51(H51), C70(H70)
;
_olex2_submission_original_sample_id SM100_3hellbraun
_olex2_submission_special_instructions 'No special instructions were received'

loop_
_space_group_symop_operation_xyz
'x, y, z'
'-x, y+1/2, -z+1/2'
'-x, -y, -z'
'x, -y-1/2, z-1/2'

loop_
_atom_site_label
_atom_site_type_symbol
_atom_site_fract_x
_atom_site_fract_y
_atom_site_fract_z
_atom_site_U_iso_or_equiv
_atom_site_adp_type
_atom_site_occupancy
_atom_site_site_symmetry_order
_atom_site_calc_flag
_atom_site_refinement_flags_posn
As1 As 0.58364(3) 0.58834(2) 0.28218(2) 0.02128(8) Uani 1 1 d .
As4 As 0.85171(3) 0.55038(2) 0.17941(2) 0.02882(8) Uani 1 1 d .
As2 As 0.49354(3) 0.59684(2) 0.17125(2) 0.02850(8) Uani 1 1 d .
As3 As 0.68474(4) 0.56975(2) 0.09755(2) 0.03336(9) Uani 1 1 d .
Fe1 Fe 0.72962(4) 0.61223(2) 0.20077(2) 0.01924(9) Uani 1 1 d .
Fe2 Fe 0.62850(4) 0.53448(2) 0.20299(2) 0.01847(9) Uani 1 1 d .
C31 C 0.7537(3) 0.80938(9) 0.01804(15) 0.0293(6) Uani 1 1 d .
H31 H 0.7746 0.8353 -0.0007 0.035 Uiso 1 1 calc R
C10 C 1.3078(3) 0.71295(10) 0.36945(14) 0.0304(6) Uani 1 1 d .
H10 H 1.3628 0.7309 0.3962 0.037 Uiso 1 1 calc R
C8 C 1.1158(3) 0.70164(8) 0.29173(13) 0.0238(5) Uani 1 1 d .
H8 H 1.0418 0.7125 0.2664 0.029 Uiso 1 1 calc R
C16 C 1.0907(3) 0.60467(10) 0.47588(14) 0.0300(6) Uani 1 1 d .
H16 H 1.1556 0.6136 0.5088 0.036 Uiso 1 1 calc R
C11 C 1.3350(3) 0.67014(10) 0.36747(15) 0.0311(6) Uani 1 1 d .
H11 H 1.4088 0.6594 0.3930 0.037 Uiso 1 1 calc R
C30 C 0.7979(3) 0.79965(8) 0.08452(15) 0.0277(6) Uani 1 1 d .
H30 H 0.8495 0.8190 0.1104 0.033 Uiso 1 1 calc R
C48 C 0.8277(3) 0.39097(9) 0.33190(15) 0.0262(5) Uani 1 1 d .
H48 H 0.7980 0.4065 0.3681 0.031 Uiso 1 1 calc R
C32 C 0.6780(3) 0.78023(9) -0.02028(15) 0.0307(6) Uani 1 1 d .
H32 H 0.6484 0.7864 -0.0651 0.037 Uiso 1 1 calc R
C9 C 1.1979(3) 0.72872(9) 0.33122(14) 0.0273(6) Uani 1 1 d .
H9 H 1.1791 0.7575 0.3320 0.033 Uiso 1 1 calc R
C13 C 0.8321(3) 0.65461(8) 0.35048(12) 0.0205(5) Uani 1 1 d .
H13A H 0.7427 0.6521 0.3658 0.025 Uiso 1 1 calc R
H13B H 0.8658 0.6820 0.3655 0.025 Uiso 1 1 calc R
C3 C 0.7091(3) 0.67450(7) 0.23385(13) 0.0204(5) Uani 1 1 d .
C26 C 0.7132(3) 0.76285(9) 0.29100(15) 0.0272(5) Uani 1 1 d .
H26 H 0.7858 0.7470 0.3082 0.033 Uiso 1 1 calc R
C36 C 1.1183(3) 0.70420(9) 0.11207(14) 0.0283(6) Uani 1 1 d .
H36 H 1.1440 0.6921 0.1541 0.034 Uiso 1 1 calc R
C12 C 1.2541(3) 0.64339(9) 0.32815(14) 0.0280(6) Uani 1 1 d .
H12 H 1.2741 0.6147 0.3273 0.034 Uiso 1 1 calc R
C79 C 0.6217(3) 0.34061(9) 0.09611(16) 0.0298(6) Uani 1 1 d .
H79 H 0.5921 0.3193 0.1239 0.036 Uiso 1 1 calc R
C65 C 0.1723(3) 0.41139(9) 0.31822(15) 0.0273(6) Uani 1 1 d .
H65 H 0.1441 0.3852 0.3012 0.033 Uiso 1 1 calc R
C66 C 0.2263(3) 0.44044(9) 0.27547(14) 0.0248(5) Uani 1 1 d .
H66 H 0.2331 0.4338 0.2297 0.030 Uiso 1 1 calc R
C7 C 1.1423(3) 0.65853(8) 0.28949(13) 0.0214(5) Uani 1 1 d .
C20 C 0.5891(3) 0.69478(8) 0.26186(14) 0.0234(5) Uani 1 1 d .
H20A H 0.5793 0.6841 0.3075 0.028 Uiso 1 1 calc R
H20B H 0.5100 0.6868 0.2337 0.028 Uiso 1 1 calc R
C40 C 0.9763(3) 0.70578(9) 0.00977(14) 0.0268(5) Uani 1 1 d .
H40 H 0.9055 0.6947 -0.0176 0.032 Uiso 1 1 calc R
C4 C 0.7382(3) 0.67370(8) 0.16359(13) 0.0231(5) Uani 1 1 d .
C15 C 1.0148(3) 0.63401(9) 0.43794(13) 0.0239(5) Uani 1 1 d .
H15 H 1.0289 0.6627 0.4460 0.029 Uiso 1 1 calc R
C29 C 0.7654(3) 0.76115(9) 0.11276(14) 0.0269(5) Uani 1 1 d .
H29 H 0.7957 0.7549 0.1574 0.032 Uiso 1 1 calc R
C14 C 0.9180(2) 0.62138(8) 0.38800(12) 0.0202(5) Uani 1 1 d .
C62 C 0.2567(3) 0.48899(9) 0.36844(15) 0.0277(6) Uani 1 1 d .
H62 H 0.2848 0.5151 0.3858 0.033 Uiso 1 1 calc R
C53 C 0.5994(3) 0.49256(8) 0.35395(13) 0.0229(5) Uani 1 1 d .
H53A H 0.5397 0.5150 0.3661 0.027 Uiso 1 1 calc R
H53B H 0.6896 0.5015 0.3679 0.027 Uiso 1 1 calc R
C55 C 0.5850(3) 0.45565(9) 0.46561(13) 0.0248(5) Uani 1 1 d .
H55 H 0.6176 0.4803 0.4863 0.030 Uiso 1 1 calc R
C49 C 0.8512(3) 0.34807(9) 0.33966(16) 0.0309(6) Uani 1 1 d .
H49 H 0.8377 0.3351 0.3811 0.037 Uiso 1 1 calc R
C58 C 0.4887(3) 0.38199(9) 0.40465(15) 0.0270(6) Uani 1 1 d .
H58 H 0.4567 0.3572 0.3840 0.032 Uiso 1 1 calc R
C35 C 1.0117(3) 0.68710(8) 0.07236(14) 0.0257(5) Uani 1 1 d .
C46 C 0.8290(3) 0.45859(8) 0.26240(14) 0.0248(5) Uani 1 1 d .
H46A H 0.8512 0.4719 0.3062 0.030 Uiso 1 1 calc R
H46B H 0.8920 0.4689 0.2310 0.030 Uiso 1 1 calc R
C47 C 0.8481(2) 0.41111(8) 0.27056(14) 0.0229(5) Uani 1 1 d .
C64 C 0.1599(3) 0.42098(9) 0.38620(15) 0.0279(6) Uani 1 1 d .
H64 H 0.1240 0.4013 0.4149 0.034 Uiso 1 1 calc R
C28 C 0.6890(3) 0.73207(8) 0.07536(13) 0.0241(5) Uani 1 1 d .
C27 C 0.6490(3) 0.68989(9) 0.10460(14) 0.0297(6) Uani 1 1 d .
H27A H 0.5591 0.6924 0.1193 0.036 Uiso 1 1 calc R
H27B H 0.6467 0.6690 0.0684 0.036 Uiso 1 1 calc R
C33 C 0.6464(3) 0.74171(9) 0.00839(14) 0.0280(6) Uani 1 1 d .
H33 H 0.5961 0.7221 -0.0176 0.034 Uiso 1 1 calc R
C80 C 0.6372(3) 0.38124(9) 0.12116(14) 0.0258(5) Uani 1 1 d .
H80 H 0.6186 0.3869 0.1660 0.031 Uiso 1 1 calc R
C34 C 0.9363(3) 0.64856(9) 0.09512(14) 0.0284(6) Uani 1 1 d .
H34A H 0.8704 0.6407 0.0589 0.034 Uiso 1 1 calc R
H34B H 0.9986 0.6253 0.1017 0.034 Uiso 1 1 calc R
C5 C 0.8665(3) 0.65462(8) 0.15983(13) 0.0232(5) Uani 1 1 d .
C17 C 1.0695(3) 0.56202(9) 0.46470(14) 0.0295(6) Uani 1 1 d .
H17 H 1.1191 0.5422 0.4906 0.035 Uiso 1 1 calc R
C78 C 0.6503(3) 0.33166(9) 0.02961(16) 0.0313(6) Uani 1 1 d .
H78 H 0.6419 0.3042 0.0130 0.038 Uiso 1 1 calc R
C19 C 0.8993(3) 0.57820(9) 0.37679(15) 0.0272(6) Uani 1 1 d .
H19 H 0.8357 0.5691 0.3433 0.033 Uiso 1 1 calc R
C57 C 0.5051(3) 0.38459(10) 0.47496(16) 0.0343(7) Uani 1 1 d .
H57 H 0.4835 0.3617 0.5018 0.041 Uiso 1 1 calc R
C63 C 0.2010(3) 0.45991(9) 0.41107(15) 0.0304(6) Uani 1 1 d .
H63 H 0.1914 0.4667 0.4565 0.036 Uiso 1 1 calc R
C38 C 1.1502(3) 0.75727(9) 0.02734(15) 0.0307(6) Uani 1 1 d .
H38 H 1.1963 0.7806 0.0123 0.037 Uiso 1 1 calc R
C59 C 0.5201(3) 0.41646(8) 0.36484(13) 0.0231(5) Uani 1 1 d .
H59 H 0.5088 0.4146 0.3175 0.028 Uiso 1 1 calc R
C25 C 0.7213(3) 0.80655(9) 0.29214(16) 0.0306(6) Uani 1 1 d .
H25 H 0.7992 0.8197 0.3095 0.037 Uiso 1 1 calc R
C37 C 1.1871(3) 0.73916(9) 0.08982(15) 0.0301(6) Uani 1 1 d .
H37 H 1.2580 0.7503 0.1170 0.036 Uiso 1 1 calc R
C68 C 0.2923(3) 0.46226(9) 0.09067(13) 0.0240(5) Uani 1 1 d .
C24 C 0.6139(3) 0.83061(9) 0.26753(16) 0.0334(6) Uani 1 1 d .
H24 H 0.6192 0.8599 0.2680 0.040 Uiso 1 1 calc R
C61 C 0.2710(2) 0.47966(8) 0.30031(13) 0.0223(5) Uani 1 1 d .
C74 C 0.7081(3) 0.45814(8) 0.10617(14) 0.0247(5) Uani 1 1 d .
H74A H 0.8032 0.4607 0.1178 0.030 Uiso 1 1 calc R
H74B H 0.6856 0.4777 0.0691 0.030 Uiso 1 1 calc R
C52 C 0.8936(3) 0.38711(9) 0.21768(15) 0.0288(6) Uani 1 1 d .
H52 H 0.9095 0.4001 0.1766 0.035 Uiso 1 1 calc R
C6 C 1.0553(3) 0.62722(8) 0.24790(14) 0.0236(5) Uani 1 1 d .
H6A H 1.0990 0.6201 0.2069 0.028 Uiso 1 1 calc R
H6B H 1.0479 0.6015 0.2743 0.028 Uiso 1 1 calc R
C77 C 0.6913(3) 0.36360(9) -0.01194(15) 0.0309(6) Uani 1 1 d .
H77 H 0.7092 0.3578 -0.0568 0.037 Uiso 1 1 calc R
C23 C 0.4983(3) 0.81073(9) 0.24213(16) 0.0334(6) Uani 1 1 d .
H23 H 0.4252 0.8267 0.2259 0.040 Uiso 1 1 calc R
C67 C 0.4090(3) 0.49251(8) 0.10146(14) 0.0267(5) Uani 1 1 d .
H67A H 0.4623 0.4904 0.0623 0.032 Uiso 1 1 calc R
H67B H 0.3737 0.5210 0.1021 0.032 Uiso 1 1 calc R
C21 C 0.5983(3) 0.74240(8) 0.26458(13) 0.0215(5) Uani 1 1 d .
C39 C 1.0445(3) 0.74062(9) -0.01270(14) 0.0281(6) Uani 1 1 d .
H39 H 1.0190 0.7528 -0.0547 0.034 Uiso 1 1 calc R
C73 C 0.3093(3) 0.41883(9) 0.09394(14) 0.0275(6) Uani 1 1 d .
H73 H 0.3936 0.4077 0.1055 0.033 Uiso 1 1 calc R
C45 C 0.6356(3) 0.47173(7) 0.16690(13) 0.0205(5) Uani 1 1 d .
C18 C 0.9743(3) 0.54886(9) 0.41495(16) 0.0316(6) Uani 1 1 d .
H18 H 0.9606 0.5202 0.4071 0.038 Uiso 1 1 calc R
C54 C 0.5679(2) 0.45338(8) 0.39491(13) 0.0204(5) Uani 1 1 d .
C75 C 0.6802(3) 0.41376(8) 0.08026(13) 0.0224(5) Uani 1 1 d .
C2 C 0.8200(2) 0.65499(7) 0.27362(12) 0.0178(5) Uani 1 1 d .
C22 C 0.4908(3) 0.76702(9) 0.24081(14) 0.0273(6) Uani 1 1 d .
H22 H 0.4124 0.7540 0.2237 0.033 Uiso 1 1 calc R
C41 C 0.6906(2) 0.47269(7) 0.23690(13) 0.0196(5) Uani 1 1 d .
C56 C 0.5541(3) 0.42161(10) 0.50534(15) 0.0328(6) Uani 1 1 d .
H56 H 0.5661 0.4234 0.5526 0.039 Uiso 1 1 calc R
C50 C 0.8947(3) 0.32439(9) 0.28624(17) 0.0339(6) Uani 1 1 d .
H50 H 0.9095 0.2956 0.2914 0.041 Uiso 1 1 calc R
C76 C 0.7056(3) 0.40431(9) 0.01318(14) 0.0253(5) Uani 1 1 d .
H76 H 0.7327 0.4257 -0.0152 0.030 Uiso 1 1 calc R
C71 C 0.0760(3) 0.40770(10) 0.06197(14) 0.0328(6) Uani 1 1 d .
H71 H 0.0045 0.3895 0.0521 0.039 Uiso 1 1 calc R
C60 C 0.3370(3) 0.51105(8) 0.25517(14) 0.0252(5) Uani 1 1 d .
H60A H 0.2782 0.5163 0.2148 0.030 Uiso 1 1 calc R
H60B H 0.3492 0.5376 0.2795 0.030 Uiso 1 1 calc R
C44 C 0.5009(3) 0.48654(8) 0.16504(13) 0.0209(5) Uani 1 1 d .
C69 C 0.1654(3) 0.47793(10) 0.07357(14) 0.0295(6) Uani 1 1 d .
H69 H 0.1515 0.5070 0.0720 0.035 Uiso 1 1 calc R
C72 C 0.2023(3) 0.39181(10) 0.08021(14) 0.0310(6) Uani 1 1 d .
H72 H 0.2152 0.3628 0.0833 0.037 Uiso 1 1 calc R
C42 C 0.5882(3) 0.48791(7) 0.27737(12) 0.0194(5) Uani 1 1 d .
C51 C 0.9159(3) 0.34402(9) 0.22520(16) 0.0322(6) Uani 1 1 d .
H51 H 0.9451 0.3284 0.1891 0.039 Uiso 1 1 calc R
C70 C 0.0584(3) 0.45073(11) 0.05868(16) 0.0350(7) Uani 1 1 d .
H70 H -0.0257 0.4617 0.0464 0.042 Uiso 1 1 calc R
C43 C 0.4706(3) 0.49619(7) 0.23351(13) 0.0198(5) Uani 1 1 d .
C1 C 0.9171(3) 0.64335(7) 0.22771(13) 0.0198(5) Uani 1 1 d .

loop_
_atom_site_aniso_label
_atom_site_aniso_U_11
_atom_site_aniso_U_22
_atom_site_aniso_U_33
_atom_site_aniso_U_23
_atom_site_aniso_U_13
_atom_site_aniso_U_12
As1 0.02592(15) 0.01496(13) 0.02359(15) -0.00028(10) 0.00618(11) -0.00175(10)
As4 0.03284(16) 0.01609(14) 0.03937(18) -0.00398(12) 0.01566(13) -0.00567(11)
As2 0.03220(17) 0.01834(14) 0.03357(17) 0.00600(12) -0.00757(13) -0.00398(11)
As3 0.0611(2) 0.02171(15) 0.01800(15) -0.00098(11) 0.00772(14) -0.01628(14)
Fe1 0.0277(2) 0.01328(18) 0.01706(19) 0.00024(14) 0.00370(15) -0.00527(15)
Fe2 0.0265(2) 0.01233(18) 0.01686(19) 0.00059(14) 0.00333(15) -0.00399(14)
C31 0.0294(14) 0.0224(13) 0.0372(15) 0.0117(11) 0.0094(12) 0.0021(10)
C10 0.0286(14) 0.0394(16) 0.0238(13) -0.0018(12) 0.0049(11) -0.0085(12)
C8 0.0259(12) 0.0215(12) 0.0241(13) 0.0030(10) 0.0030(10) 0.0022(10)
C16 0.0296(14) 0.0387(15) 0.0216(13) -0.0016(11) 0.0006(11) 0.0034(12)
C11 0.0230(13) 0.0401(16) 0.0302(14) 0.0103(12) 0.0010(11) 0.0025(11)
C30 0.0345(14) 0.0179(12) 0.0316(14) 0.0003(11) 0.0078(11) -0.0028(10)
C48 0.0243(12) 0.0254(13) 0.0290(14) 0.0031(11) 0.0021(10) 0.0024(10)
C32 0.0301(14) 0.0331(15) 0.0287(14) 0.0132(12) -0.0001(11) -0.0016(11)
C9 0.0311(14) 0.0228(13) 0.0283(14) -0.0040(11) 0.0051(11) -0.0036(11)
C13 0.0262(12) 0.0173(11) 0.0179(11) -0.0012(9) 0.0007(9) 0.0023(9)
C3 0.0253(12) 0.0129(11) 0.0230(12) 0.0038(9) 0.0014(10) -0.0020(9)
C26 0.0256(13) 0.0236(13) 0.0323(14) 0.0002(11) 0.0017(11) 0.0020(10)
C36 0.0407(15) 0.0232(13) 0.0218(13) -0.0011(10) 0.0084(11) -0.0030(11)
C12 0.0264(13) 0.0265(13) 0.0321(14) 0.0074(11) 0.0087(11) 0.0050(10)
C79 0.0272(13) 0.0218(13) 0.0405(16) -0.0016(12) 0.0028(12) -0.0002(10)
C65 0.0229(13) 0.0217(13) 0.0373(15) -0.0013(11) 0.0009(11) -0.0031(10)
C66 0.0225(12) 0.0262(13) 0.0257(13) -0.0033(11) 0.0008(10) 0.0006(10)
C7 0.0242(12) 0.0207(12) 0.0204(12) 0.0018(10) 0.0102(10) 0.0008(9)
C20 0.0240(12) 0.0185(12) 0.0274(13) -0.0010(10) -0.0005(10) -0.0035(9)
C40 0.0327(14) 0.0237(13) 0.0247(13) -0.0035(11) 0.0078(11) -0.0038(11)
C4 0.0336(14) 0.0130(11) 0.0225(12) 0.0046(9) 0.0007(10) -0.0074(10)
C15 0.0294(13) 0.0242(13) 0.0186(12) -0.0022(10) 0.0040(10) -0.0002(10)
C29 0.0344(14) 0.0244(13) 0.0223(13) 0.0024(10) 0.0041(11) -0.0023(11)
C14 0.0233(12) 0.0205(12) 0.0175(11) 0.0017(9) 0.0058(9) 0.0026(9)
C62 0.0297(13) 0.0217(13) 0.0328(15) -0.0057(11) 0.0091(11) -0.0027(10)
C53 0.0321(13) 0.0191(12) 0.0177(12) 0.0007(9) 0.0033(10) -0.0052(10)
C55 0.0271(13) 0.0252(13) 0.0216(13) 0.0035(10) -0.0014(10) -0.0020(10)
C49 0.0326(14) 0.0254(14) 0.0348(15) 0.0094(12) 0.0026(12) 0.0009(11)
C58 0.0263(13) 0.0220(12) 0.0323(14) 0.0043(11) -0.0016(11) -0.0069(10)
C35 0.0368(14) 0.0188(12) 0.0232(13) -0.0018(10) 0.0140(11) -0.0033(10)
C46 0.0238(13) 0.0216(12) 0.0288(14) 0.0010(10) 0.0000(10) -0.0023(10)
C47 0.0175(11) 0.0214(12) 0.0296(13) 0.0027(10) 0.0000(10) 0.0002(9)
C64 0.0232(13) 0.0262(13) 0.0353(15) 0.0042(11) 0.0082(11) -0.0016(10)
C28 0.0273(13) 0.0216(12) 0.0234(13) 0.0075(10) 0.0025(10) -0.0003(10)
C27 0.0372(15) 0.0260(14) 0.0248(13) 0.0053(11) -0.0059(11) -0.0113(11)
C33 0.0272(13) 0.0287(14) 0.0275(14) 0.0055(11) -0.0034(11) -0.0081(11)
C80 0.0244(13) 0.0259(13) 0.0274(13) -0.0019(11) 0.0047(10) -0.0007(10)
C34 0.0449(16) 0.0201(12) 0.0215(13) -0.0021(10) 0.0119(11) -0.0100(11)
C5 0.0326(13) 0.0144(11) 0.0230(12) 0.0017(9) 0.0057(10) -0.0082(10)
C17 0.0309(14) 0.0308(14) 0.0271(14) 0.0070(11) 0.0032(11) 0.0081(11)
C78 0.0290(14) 0.0218(13) 0.0423(16) -0.0117(12) -0.0027(12) 0.0024(11)
C19 0.0272(13) 0.0222(13) 0.0315(14) 0.0000(11) -0.0028(11) -0.0005(10)
C57 0.0366(16) 0.0320(15) 0.0333(15) 0.0141(12) -0.0046(12) -0.0114(12)
C63 0.0313(14) 0.0329(15) 0.0281(14) -0.0028(11) 0.0116(11) -0.0018(11)
C38 0.0390(15) 0.0199(12) 0.0354(15) -0.0003(11) 0.0173(12) -0.0053(11)
C59 0.0250(12) 0.0235(12) 0.0211(12) 0.0007(10) 0.0031(10) -0.0029(10)
C25 0.0309(14) 0.0242(13) 0.0371(16) -0.0055(12) 0.0049(12) -0.0063(11)
C37 0.0365(15) 0.0248(13) 0.0301(14) -0.0072(11) 0.0092(12) -0.0078(11)
C68 0.0301(13) 0.0273(13) 0.0144(11) -0.0010(10) 0.0001(10) -0.0046(10)
C24 0.0444(17) 0.0167(12) 0.0405(16) 0.0017(11) 0.0125(13) 0.0013(11)
C61 0.0201(12) 0.0194(12) 0.0278(13) 0.0021(10) 0.0046(10) 0.0013(9)
C74 0.0313(14) 0.0209(12) 0.0227(13) -0.0012(10) 0.0079(10) -0.0040(10)
C52 0.0249(13) 0.0320(15) 0.0294(14) 0.0017(11) 0.0013(11) 0.0030(11)
C6 0.0272(13) 0.0186(12) 0.0259(13) 0.0001(10) 0.0081(10) 0.0015(10)
C77 0.0335(15) 0.0316(15) 0.0269(14) -0.0104(11) -0.0025(11) 0.0073(11)
C23 0.0358(15) 0.0263(14) 0.0383(16) 0.0064(12) 0.0044(12) 0.0082(12)
C67 0.0327(14) 0.0227(13) 0.0238(13) 0.0052(10) -0.0037(11) -0.0049(11)
C21 0.0246(12) 0.0189(12) 0.0214(12) 0.0027(9) 0.0045(10) 0.0015(9)
C39 0.0373(15) 0.0235(13) 0.0247(13) 0.0044(11) 0.0105(11) 0.0009(11)
C73 0.0287(14) 0.0277(13) 0.0252(13) -0.0009(11) -0.0037(11) -0.0010(11)
C45 0.0287(13) 0.0123(10) 0.0211(12) -0.0014(9) 0.0050(10) -0.0043(9)
C18 0.0336(15) 0.0219(13) 0.0396(16) 0.0037(12) 0.0034(12) 0.0013(11)
C54 0.0189(11) 0.0203(12) 0.0222(12) 0.0061(10) 0.0020(9) 0.0019(9)
C75 0.0208(12) 0.0214(12) 0.0249(13) -0.0033(10) 0.0012(10) 0.0024(9)
C2 0.0250(12) 0.0099(10) 0.0185(11) -0.0028(9) 0.0015(9) -0.0022(9)
C22 0.0272(13) 0.0255(13) 0.0294(14) 0.0031(11) 0.0027(11) 0.0023(10)
C41 0.0247(12) 0.0113(10) 0.0228(12) 0.0022(9) 0.0008(10) -0.0036(9)
C56 0.0389(16) 0.0375(16) 0.0210(13) 0.0093(12) -0.0041(11) -0.0098(13)
C50 0.0314(15) 0.0211(13) 0.0484(18) 0.0018(12) -0.0024(13) 0.0024(11)
C76 0.0261(13) 0.0258(13) 0.0240(13) 0.0002(10) 0.0019(10) 0.0047(10)
C71 0.0290(14) 0.0460(18) 0.0236(13) -0.0013(12) 0.0042(11) -0.0127(12)
C60 0.0279(13) 0.0198(12) 0.0284(13) 0.0003(10) 0.0055(11) 0.0015(10)
C44 0.0269(12) 0.0143(11) 0.0215(12) 0.0014(9) 0.0011(10) -0.0044(9)
C69 0.0319(14) 0.0307(14) 0.0261(14) 0.0027(11) 0.0047(11) 0.0031(11)
C72 0.0386(16) 0.0304(14) 0.0237(13) -0.0015(11) 0.0003(11) -0.0079(12)
C42 0.0267(12) 0.0140(11) 0.0178(12) 0.0000(9) 0.0032(9) -0.0057(9)
C51 0.0287(14) 0.0292(14) 0.0382(16) -0.0053(12) -0.0009(12) 0.0050(11)
C70 0.0240(13) 0.0505(19) 0.0310(15) 0.0036(13) 0.0058(11) -0.0004(12)
C43 0.0242(12) 0.0121(10) 0.0235(12) 0.0014(9) 0.0046(10) -0.0027(9)
C1 0.0256(12) 0.0121(10) 0.0221(12) -0.0031(9) 0.0050(10) -0.0058(9)

loop_
_atom_type_symbol
_atom_type_description
_atom_type_scat_dispersion_real
_atom_type_scat_dispersion_imag
_atom_type_scat_source
C C 0.0181 0.0091 'International Tables Vol C Tables 4.2.6.8 and 6.1.1.4'
H H 0.0000 0.0000 'International Tables Vol C Tables 4.2.6.8 and 6.1.1.4'
As As -0.9300 1.0051 'International Tables Vol C Tables 4.2.6.8 and 6.1.1.4'
Fe Fe -1.1336 3.1974 'International Tables Vol C Tables 4.2.6.8 and 6.1.1.4'

loop_
_exptl_crystal_face_index_h
_exptl_crystal_face_index_k
_exptl_crystal_face_index_l
_exptl_crystal_face_perp_dist
_exptl_oxdiff_crystal_face_indexfrac_h
_exptl_oxdiff_crystal_face_indexfrac_k
_exptl_oxdiff_crystal_face_indexfrac_l
_exptl_oxdiff_crystal_face_x
_exptl_oxdiff_crystal_face_y
_exptl_oxdiff_crystal_face_z
-5 -11 7 0.1177 -4.9949 -11.0046 7.0026 -0.8040 -0.2462 -0.6437
2 5 -12 0.0657 1.9938 5.0038 -12.0036 0.8096 0.5891 0.0434
1 10 10 0.0548 1.0024 9.9981 10.0024 -0.5085 -0.3230 0.7301
2 7 -11 0.0669 1.9939 7.0035 -11.0034 0.7409 0.5928 0.1478
-3 -11 9 0.1107 -2.9940 -11.0036 9.0031 -0.7061 -0.5165 -0.4352
-6 7 -4 0.0541 -6.0032 6.9965 -4.0013 -0.4535 0.9009 -0.2985
3 8 -10 0.0669 2.9941 8.0040 -10.0032 0.7823 0.4852 0.2914
5 14 -3 0.0787 4.9960 14.0036 -3.0016 0.5671 0.1229 0.8651
5 3 -8 0.0612 4.9960 3.0051 -8.0025 0.9179 0.0770 0.3033
5 2 -8 0.0586 4.9962 2.0051 -8.0025 0.9255 0.0494 0.2640
6 -5 -3 0.0421 5.9997 -4.9950 -3.0008 0.8132 -0.4850 0.1963
0 -18 6 0.0683 0.0061 -18.0006 6.0024 -0.1852 -0.8059 -0.5528
-5 10 -4 0.0429 -5.0038 9.9970 -4.0014 -0.3737 0.9001 -0.1022
0 21 1 0.0702 -0.0037 20.9990 0.9994 -0.2122 0.5280 0.8517
4 -17 2 0.0104 4.0042 -16.9970 2.0012 0.4312 -0.9066 -0.3032
4 -12 5 0.0148 4.0046 -11.9979 5.0018 0.2328 -0.9232 -0.0291
-5 9 -6 0.0399 -5.0044 8.9975 -6.0020 -0.2591 0.9756 -0.1932

loop_
_geom_angle_atom_site_label_1
_geom_angle_atom_site_label_2
_geom_angle_atom_site_label_3
_geom_angle
As2 As1 Fe1 63.050(14)
As2 As1 Fe2 63.015(14)
Fe1 As1 Fe2 68.421(15)
As3 As4 Fe1 62.995(15)
As3 As4 Fe2 62.979(15)
Fe1 As4 Fe2 68.464(16)
As1 As2 As3 103.190(15)
As1 As2 Fe1 59.503(13)
As1 As2 Fe2 59.626(13)
Fe1 As2 As3 57.555(14)
Fe1 As2 Fe2 65.899(15)
Fe2 As2 As3 57.654(13)
As4 As3 As2 102.966(14)
As4 As3 Fe1 59.324(14)
As4 As3 Fe2 59.519(14)
Fe1 As3 As2 57.563(13)
Fe1 As3 Fe2 65.861(14)
Fe2 As3 As2 57.555(13)
As1 Fe1 As2 57.447(14)
As1 Fe1 As3 107.268(18)
As1 Fe1 Fe2 55.884(13)
As4 Fe1 As1 102.005(17)
As4 Fe1 As2 107.340(18)
As4 Fe1 As3 57.681(15)
As4 Fe1 Fe2 55.937(14)
As2 Fe1 Fe2 57.080(14)
As3 Fe1 As2 64.882(16)
As3 Fe1 Fe2 57.152(13)
C3 Fe1 As1 90.72(7)
C3 Fe1 As4 154.20(7)
C3 Fe1 As2 98.43(7)
C3 Fe1 As3 139.38(7)
C3 Fe1 Fe2 145.13(7)
C3 Fe1 C5 66.48(10)
C3 Fe1 C2 40.28(10)
C3 Fe1 C1 66.19(9)
C4 Fe1 As1 125.33(8)
C4 Fe1 As4 132.65(8)
C4 Fe1 As2 99.57(8)
C4 Fe1 As3 103.47(7)
C4 Fe1 Fe2 153.43(8)
C4 Fe1 C3 40.09(10)
C4 Fe1 C5 39.74(11)
C4 Fe1 C2 67.33(9)
C4 Fe1 C1 66.56(10)
C5 Fe1 As1 155.11(7)
C5 Fe1 As4 95.73(7)
C5 Fe1 As2 132.73(8)
C5 Fe1 As3 96.92(7)
C5 Fe1 Fe2 148.14(7)
C5 Fe1 C2 66.08(9)
C5 Fe1 C1 39.29(10)
C2 Fe1 As1 90.24(7)
C2 Fe1 As4 116.43(7)
C2 Fe1 As2 130.26(7)
C2 Fe1 As3 162.19(7)
C2 Fe1 Fe2 136.26(7)
C2 Fe1 C1 38.77(9)
C1 Fe1 As1 123.44(7)
C1 Fe1 As4 88.16(7)
C1 Fe1 As2 164.19(7)
C1 Fe1 As3 124.12(7)
C1 Fe1 Fe2 138.14(7)
As1 Fe2 As4 101.564(17)
As1 Fe2 As2 57.359(13)
As1 Fe2 As3 106.951(17)
As1 Fe2 Fe1 55.695(13)
As4 Fe2 As2 106.984(17)
As4 Fe2 As3 57.501(15)
As4 Fe2 Fe1 55.599(14)
As2 Fe2 As3 64.791(15)
As2 Fe2 Fe1 57.021(14)
As3 Fe2 Fe1 56.987(13)
C45 Fe2 As1 155.29(7)
C45 Fe2 As4 94.58(7)
C45 Fe2 As2 134.71(7)
C45 Fe2 As3 97.47(7)
C45 Fe2 Fe1 147.35(7)
C45 Fe2 C41 39.68(10)
C45 Fe2 C42 65.92(9)
C45 Fe2 C43 66.36(9)
C41 Fe2 As1 121.09(7)
C41 Fe2 As4 89.79(7)
C41 Fe2 As2 163.20(7)
C41 Fe2 As3 126.75(7)
C41 Fe2 Fe1 138.17(7)
C44 Fe2 As1 128.04(7)
C44 Fe2 As4 130.39(7)
C44 Fe2 As2 100.39(7)
C44 Fe2 As3 101.60(7)
C44 Fe2 Fe1 152.88(7)
C44 Fe2 C45 39.75(10)
C44 Fe2 C41 66.78(9)
C44 Fe2 C42 66.51(9)
C44 Fe2 C43 39.81(10)
C42 Fe2 As1 89.68(7)
C42 Fe2 As4 120.44(7)
C42 Fe2 As2 127.10(7)
C42 Fe2 As3 163.37(7)
C42 Fe2 Fe1 137.76(7)
C42 Fe2 C41 38.92(9)
C43 Fe2 As1 92.64(7)
C43 Fe2 As4 155.93(7)
C43 Fe2 As2 97.03(7)
C43 Fe2 As3 136.17(7)
C43 Fe2 Fe1 145.91(7)
C43 Fe2 C41 66.18(9)
C43 Fe2 C42 39.49(10)
C30 C31 H31 120.3
C30 C31 C32 119.5(2)
C32 C31 H31 120.3
C11 C10 H10 120.3
C9 C10 H10 120.3
C9 C10 C11 119.3(3)
C9 C8 H8 119.5
C9 C8 C7 121.1(3)
C7 C8 H8 119.5
C15 C16 H16 120.1
C17 C16 H16 120.1
C17 C16 C15 119.8(3)
C10 C11 H11 119.7
C12 C11 C10 120.6(3)
C12 C11 H11 119.7
C31 C30 H30 119.9
C31 C30 C29 120.3(3)
C29 C30 H30 119.9
C49 C48 H48 119.6
C49 C48 C47 120.7(3)
C47 C48 H48 119.6
C31 C32 H32 120.1
C31 C32 C33 119.8(3)
C33 C32 H32 120.1
C10 C9 C8 120.0(3)
C10 C9 H9 120.0
C8 C9 H9 120.0
H13A C13 H13B 106.9
C14 C13 H13A 107.4
C14 C13 H13B 107.4
C2 C13 H13A 107.4
C2 C13 H13B 107.4
C2 C13 C14 119.7(2)
C20 C3 Fe1 128.01(17)
C4 C3 Fe1 69.66(14)
C4 C3 C20 125.7(2)
C4 C3 C2 108.1(2)
C2 C3 Fe1 71.18(13)
C2 C3 C20 126.1(2)
C25 C26 H26 119.4
C25 C26 C21 121.1(3)
C21 C26 H26 119.4
C35 C36 H36 119.6
C35 C36 C37 120.9(3)
C37 C36 H36 119.6
C11 C12 H12 119.5
C11 C12 C7 121.0(3)
C7 C12 H12 119.5
C80 C79 H79 120.0
C80 C79 C78 120.0(3)
C78 C79 H79 120.0
C66 C65 H65 119.8
C66 C65 C64 120.4(3)
C64 C65 H65 119.8
C65 C66 H66 119.7
C65 C66 C61 120.7(3)
C61 C66 H66 119.7
C8 C7 C12 117.9(3)
C8 C7 C6 123.5(2)
C12 C7 C6 118.6(2)
C3 C20 H20A 109.0
C3 C20 H20B 109.0
C3 C20 C21 113.0(2)
H20A C20 H20B 107.8
C21 C20 H20A 109.0
C21 C20 H20B 109.0
C35 C40 H40 119.3
C39 C40 H40 119.3
C39 C40 C35 121.3(3)
C3 C4 Fe1 70.25(13)
C3 C4 C27 125.9(3)
C27 C4 Fe1 123.48(18)
C5 C4 Fe1 71.48(14)
C5 C4 C3 107.6(2)
C5 C4 C27 126.5(2)
C16 C15 H15 119.4
C16 C15 C14 121.1(3)
C14 C15 H15 119.4
C30 C29 H29 119.6
C28 C29 C30 120.8(3)
C28 C29 H29 119.6
C15 C14 C13 119.2(2)
C15 C14 C19 118.2(2)
C19 C14 C13 122.4(2)
C63 C62 H62 119.5
C61 C62 H62 119.5
C61 C62 C63 120.9(3)
H53A C53 H53B 107.4
C54 C53 H53A 108.2
C54 C53 H53B 108.2
C42 C53 H53A 108.2
C42 C53 H53B 108.2
C42 C53 C54 116.3(2)
C54 C55 H55 119.7
C56 C55 H55 119.7
C56 C55 C54 120.5(3)
C48 C49 H49 119.7
C50 C49 C48 120.5(3)
C50 C49 H49 119.7
C57 C58 H58 120.0
C57 C58 C59 119.9(3)
C59 C58 H58 120.0
C36 C35 C34 121.9(3)
C40 C35 C36 118.1(2)
C40 C35 C34 120.0(3)
H46A C46 H46B 107.4
C47 C46 H46A 108.4
C47 C46 H46B 108.4
C41 C46 H46A 108.4
C41 C46 H46B 108.4
C41 C46 C47 115.6(2)
C48 C47 C46 121.3(2)
C52 C47 C48 118.2(2)
C52 C47 C46 120.4(2)
C65 C64 H64 120.2
C63 C64 C65 119.6(3)
C63 C64 H64 120.2
C29 C28 C27 122.6(2)
C29 C28 C33 118.8(2)
C33 C28 C27 118.7(2)
C4 C27 C28 115.6(2)
C4 C27 H27A 108.4
C4 C27 H27B 108.4
C28 C27 H27A 108.4
C28 C27 H27B 108.4
H27A C27 H27B 107.4
C32 C33 H33 119.6
C28 C33 C32 120.9(3)
C28 C33 H33 119.6
C79 C80 H80 119.5
C79 C80 C75 121.0(3)
C75 C80 H80 119.5
C35 C34 H34A 108.6
C35 C34 H34B 108.6
H34A C34 H34B 107.6
C5 C34 C35 114.6(2)
C5 C34 H34A 108.6
C5 C34 H34B 108.6
C4 C5 Fe1 68.78(14)
C4 C5 C34 124.9(2)
C4 C5 C1 108.6(2)
C34 C5 Fe1 126.27(18)
C1 C5 Fe1 71.80(14)
C1 C5 C34 126.5(3)
C16 C17 H17 120.1
C18 C17 C16 119.9(3)
C18 C17 H17 120.1
C79 C78 H78 120.1
C77 C78 C79 119.8(3)
C77 C78 H78 120.1
C14 C19 H19 119.7
C18 C19 C14 120.7(3)
C18 C19 H19 119.7
C58 C57 H57 120.2
C58 C57 C56 119.6(3)
C56 C57 H57 120.2
C62 C63 H63 119.9
C64 C63 C62 120.2(3)
C64 C63 H63 119.9
C37 C38 H38 120.2
C39 C38 H38 120.2
C39 C38 C37 119.7(3)
C58 C59 H59 119.7
C54 C59 C58 120.6(2)
C54 C59 H59 119.7
C26 C25 H25 119.9
C24 C25 C26 120.2(3)
C24 C25 H25 119.9
C36 C37 H37 120.0
C38 C37 C36 120.1(3)
C38 C37 H37 120.0
C73 C68 C67 121.9(3)
C73 C68 C69 118.3(3)
C69 C68 C67 119.7(3)
C25 C24 H24 120.3
C25 C24 C23 119.4(3)
C23 C24 H24 120.3
C66 C61 C60 121.5(2)
C62 C61 C66 118.3(2)
C62 C61 C60 120.2(2)
H74A C74 H74B 107.3
C45 C74 H74A 108.2
C45 C74 H74B 108.2
C45 C74 C75 116.4(2)
C75 C74 H74A 108.2
C75 C74 H74B 108.2
C47 C52 H52 119.5
C51 C52 C47 121.1(3)
C51 C52 H52 119.5
C7 C6 H6A 108.8
C7 C6 H6B 108.8
H6A C6 H6B 107.7
C1 C6 C7 113.8(2)
C1 C6 H6A 108.8
C1 C6 H6B 108.8
C78 C77 H77 120.0
C78 C77 C76 120.0(3)
C76 C77 H77 120.0
C24 C23 H23 119.8
C24 C23 C22 120.3(3)
C22 C23 H23 119.8
C68 C67 H67A 108.0
C68 C67 H67B 108.0
H67A C67 H67B 107.2
C44 C67 C68 117.2(2)
C44 C67 H67A 108.0
C44 C67 H67B 108.0
C26 C21 C20 121.7(2)
C22 C21 C26 118.0(2)
C22 C21 C20 120.3(2)
C40 C39 H39 120.0
C38 C39 C40 120.0(3)
C38 C39 H39 120.0
C68 C73 H73 119.6
C72 C73 C68 120.8(3)
C72 C73 H73 119.6
C74 C45 Fe2 124.40(17)
C41 C45 Fe2 71.37(13)
C41 C45 C74 125.9(2)
C44 C45 Fe2 69.26(14)
C44 C45 C74 125.7(2)
C44 C45 C41 108.4(2)
C17 C18 C19 120.2(3)
C17 C18 H18 119.9
C19 C18 H18 119.9
C55 C54 C53 118.0(2)
C59 C54 C53 122.9(2)
C59 C54 C55 119.1(2)
C80 C75 C74 123.4(2)
C76 C75 C80 118.1(2)
C76 C75 C74 118.4(2)
C13 C2 Fe1 132.08(17)
C3 C2 Fe1 68.54(13)
C3 C2 C13 123.2(2)
C1 C2 Fe1 71.79(13)
C1 C2 C13 128.5(2)
C1 C2 C3 107.6(2)
C23 C22 H22 119.5
C21 C22 C23 121.0(3)
C21 C22 H22 119.5
C46 C41 Fe2 127.80(17)
C45 C41 Fe2 68.94(13)
C45 C41 C46 126.2(2)
C42 C41 Fe2 70.12(14)
C42 C41 C46 126.6(2)
C42 C41 C45 107.2(2)
C55 C56 C57 120.2(3)
C55 C56 H56 119.9
C57 C56 H56 119.9
C49 C50 H50 120.3
C51 C50 C49 119.3(3)
C51 C50 H50 120.3
C77 C76 C75 121.1(3)
C77 C76 H76 119.5
C75 C76 H76 119.5
C72 C71 H71 120.5
C70 C71 H71 120.5
C70 C71 C72 118.9(3)
C61 C60 H60A 108.9
C61 C60 H60B 108.9
H60A C60 H60B 107.8
C43 C60 C61 113.2(2)
C43 C60 H60A 108.9
C43 C60 H60B 108.9
C67 C44 Fe2 121.81(17)
C45 C44 Fe2 70.98(14)
C45 C44 C67 125.7(2)
C45 C44 C43 108.0(2)
C43 C44 Fe2 71.04(14)
C43 C44 C67 126.3(2)
C68 C69 H69 119.6
C68 C69 C70 120.8(3)
C70 C69 H69 119.6
C73 C72 C71 120.6(3)
C73 C72 H72 119.7
C71 C72 H72 119.7
C53 C42 Fe2 127.64(17)
C41 C42 Fe2 70.96(13)
C41 C42 C53 125.7(2)
C41 C42 C43 108.8(2)
C43 C42 Fe2 69.54(13)
C43 C42 C53 125.5(2)
C52 C51 H51 119.9
C50 C51 C52 120.1(3)
C50 C51 H51 119.9
C71 C70 C69 120.6(3)
C71 C70 H70 119.7
C69 C70 H70 119.7
C60 C43 Fe2 126.78(17)
C44 C43 Fe2 69.15(14)
C44 C43 C60 125.6(2)
C44 C43 C42 107.8(2)
C42 C43 Fe2 70.97(13)
C42 C43 C60 126.6(2)
C5 C1 Fe1 68.91(14)
C5 C1 C6 126.0(2)
C6 C1 Fe1 132.97(17)
C2 C1 Fe1 69.44(13)
C2 C1 C5 108.0(2)
C2 C1 C6 125.5(2)

loop_
_geom_bond_atom_site_label_1
_geom_bond_atom_site_label_2
_geom_bond_distance
As1 As2 2.3162(4)
As1 Fe1 2.3677(5)
As1 Fe2 2.3730(5)
As4 As3 2.3231(5)
As4 Fe1 2.3643(5)
As4 Fe2 2.3738(5)
As2 As3 2.6278(5)
As2 Fe1 2.4495(5)
As2 Fe2 2.4511(5)
As3 Fe1 2.4493(5)
As3 Fe2 2.4538(5)
Fe1 Fe2 2.6654(5)
Fe1 C3 2.091(2)
Fe1 C4 2.084(2)
Fe1 C5 2.119(2)
Fe1 C2 2.127(2)
Fe1 C1 2.158(2)
Fe2 C45 2.113(2)
Fe2 C41 2.146(2)
Fe2 C44 2.091(2)
Fe2 C42 2.135(2)
Fe2 C43 2.116(2)
C31 H31 0.9300
C31 C30 1.384(4)
C31 C32 1.384(4)
C10 H10 0.9300
C10 C11 1.384(4)
C10 C9 1.384(4)
C8 H8 0.9300
C8 C9 1.389(4)
C8 C7 1.393(4)
C16 H16 0.9300
C16 C15 1.385(4)
C16 C17 1.383(4)
C11 H11 0.9300
C11 C12 1.374(4)
C30 H30 0.9300
C30 C29 1.388(4)
C48 H48 0.9300
C48 C49 1.386(4)
C48 C47 1.391(4)
C32 H32 0.9300
C32 C33 1.390(4)
C9 H9 0.9300
C13 H13A 0.9700
C13 H13B 0.9700
C13 C14 1.519(3)
C13 C2 1.506(3)
C3 C20 1.503(4)
C3 C4 1.431(4)
C3 C2 1.453(4)
C26 H26 0.9300
C26 C25 1.387(4)
C26 C21 1.391(4)
C36 H36 0.9300
C36 C35 1.389(4)
C36 C37 1.392(4)
C12 H12 0.9300
C12 C7 1.395(4)
C79 H79 0.9300
C79 C80 1.383(4)
C79 C78 1.386(4)
C65 H65 0.9300
C65 C66 1.382(4)
C65 C64 1.384(4)
C66 H66 0.9300
C66 C61 1.397(4)
C7 C6 1.522(4)
C20 H20A 0.9700
C20 H20B 0.9700
C20 C21 1.512(3)
C40 H40 0.9300
C40 C35 1.388(4)
C40 C39 1.387(4)
C4 C27 1.504(4)
C4 C5 1.429(4)
C15 H15 0.9300
C15 C14 1.391(4)
C29 H29 0.9300
C29 C28 1.378(4)
C14 C19 1.396(4)
C62 H62 0.9300
C62 C63 1.388(4)
C62 C61 1.388(4)
C53 H53A 0.9700
C53 H53B 0.9700
C53 C54 1.524(3)
C53 C42 1.508(3)
C55 H55 0.9300
C55 C54 1.390(4)
C55 C56 1.379(4)
C49 H49 0.9300
C49 C50 1.385(5)
C58 H58 0.9300
C58 C57 1.382(4)
C58 C59 1.392(4)
C35 C34 1.521(3)
C46 H46A 0.9700
C46 H46B 0.9700
C46 C47 1.524(4)
C46 C41 1.511(4)
C47 C52 1.390(4)
C64 H64 0.9300
C64 C63 1.379(4)
C28 C27 1.519(4)
C28 C33 1.389(4)
C27 H27A 0.9700
C27 H27B 0.9700
C33 H33 0.9300
C80 H80 0.9300
C80 C75 1.393(4)
C34 H34A 0.9700
C34 H34B 0.9700
C34 C5 1.506(4)
C5 C1 1.439(4)
C17 H17 0.9300
C17 C18 1.383(4)
C78 H78 0.9300
C78 C77 1.381(4)
C19 H19 0.9300
C19 C18 1.384(4)
C57 H57 0.9300
C57 C56 1.390(4)
C63 H63 0.9300
C38 H38 0.9300
C38 C37 1.382(4)
C38 C39 1.381(4)
C59 H59 0.9300
C59 C54 1.381(4)
C25 H25 0.9300
C25 C24 1.380(4)
C37 H37 0.9300
C68 C67 1.517(4)
C68 C73 1.387(4)
C68 C69 1.387(4)
C24 H24 0.9300
C24 C23 1.383(5)
C61 C60 1.515(4)
C74 H74A 0.9700
C74 H74B 0.9700
C74 C45 1.503(3)
C74 C75 1.515(4)
C52 H52 0.9300
C52 C51 1.389(4)
C6 H6A 0.9700
C6 H6B 0.9700
C6 C1 1.505(4)
C77 H77 0.9300
C77 C76 1.385(4)
C23 H23 0.9300
C23 C22 1.387(4)
C67 H67A 0.9700
C67 H67B 0.9700
C67 C44 1.512(4)
C21 C22 1.386(4)
C39 H39 0.9300
C73 H73 0.9300
C73 C72 1.385(4)
C45 C41 1.446(4)
C45 C44 1.430(4)
C18 H18 0.9300
C75 C76 1.392(4)
C2 C1 1.423(3)
C22 H22 0.9300
C41 C42 1.426(3)
C56 H56 0.9300
C50 H50 0.9300
C50 C51 1.380(5)
C76 H76 0.9300
C71 H71 0.9300
C71 C72 1.388(4)
C71 C70 1.376(5)
C60 H60A 0.9700
C60 H60B 0.9700
C60 C43 1.511(3)
C44 C43 1.432(4)
C69 H69 0.9300
C69 C70 1.392(4)
C72 H72 0.9300
C42 C43 1.436(4)
C51 H51 0.9300
C70 H70 0.9300

loop_
_geom_torsion_atom_site_label_1
_geom_torsion_atom_site_label_2
_geom_torsion_atom_site_label_3
_geom_torsion_atom_site_label_4
_geom_torsion
Fe1 C3 C20 C21 -166.14(18)
Fe1 C3 C4 C27 117.6(2)
Fe1 C3 C4 C5 -62.08(17)
Fe1 C3 C2 C13 -127.1(2)
Fe1 C3 C2 C1 61.50(16)
Fe1 C4 C27 C28 -167.5(2)
Fe1 C4 C5 C34 120.2(2)
Fe1 C4 C5 C1 -61.05(17)
Fe1 C5 C1 C6 128.5(2)
Fe1 C5 C1 C2 -58.57(16)
Fe1 C2 C1 C5 58.24(16)
Fe1 C2 C1 C6 -128.8(2)
Fe2 C45 C41 C46 -122.1(2)
Fe2 C45 C41 C42 59.99(16)
Fe2 C45 C44 C67 116.0(2)
Fe2 C45 C44 C43 -61.78(16)
Fe2 C41 C42 C53 -123.2(2)
Fe2 C41 C42 C43 59.48(16)
Fe2 C44 C43 C60 121.0(2)
Fe2 C44 C43 C42 -60.77(16)
Fe2 C42 C43 C60 -122.2(2)
Fe2 C42 C43 C44 59.61(16)
C31 C30 C29 C28 -0.1(4)
C31 C32 C33 C28 0.4(5)
C10 C11 C12 C7 -0.3(4)
C8 C7 C6 C1 -18.6(3)
C16 C15 C14 C13 176.6(2)
C16 C15 C14 C19 -0.2(4)
C16 C17 C18 C19 -0.6(4)
C11 C10 C9 C8 0.4(4)
C11 C12 C7 C8 0.3(4)
C11 C12 C7 C6 -179.0(2)
C30 C31 C32 C33 0.5(4)
C30 C29 C28 C27 -178.9(3)
C30 C29 C28 C33 0.9(4)
C48 C49 C50 C51 0.7(5)
C48 C47 C52 C51 1.2(4)
C32 C31 C30 C29 -0.6(4)
C9 C10 C11 C12 -0.1(4)
C9 C8 C7 C12 0.0(4)
C9 C8 C7 C6 179.3(2)
C13 C14 C19 C18 -176.1(3)
C13 C2 C1 Fe1 129.8(2)
C13 C2 C1 C5 -172.0(2)
C13 C2 C1 C6 1.0(4)
C3 C20 C21 C26 -47.0(3)
C3 C20 C21 C22 133.3(3)
C3 C4 C27 C28 103.7(3)
C3 C4 C5 Fe1 61.29(16)
C3 C4 C5 C34 -178.5(2)
C3 C4 C5 C1 0.2(3)
C3 C2 C1 Fe1 -59.43(16)
C3 C2 C1 C5 -1.2(3)
C3 C2 C1 C6 171.8(2)
C26 C25 C24 C23 0.3(5)
C26 C21 C22 C23 1.2(4)
C36 C35 C34 C5 62.4(4)
C12 C7 C6 C1 160.7(2)
C79 C80 C75 C74 -175.7(3)
C79 C80 C75 C76 0.8(4)
C79 C78 C77 C76 1.0(4)
C65 C66 C61 C62 -1.5(4)
C65 C66 C61 C60 176.8(2)
C65 C64 C63 C62 -1.2(4)
C66 C65 C64 C63 0.4(4)
C66 C61 C60 C43 -66.6(3)
C7 C8 C9 C10 -0.3(4)
C7 C6 C1 Fe1 -156.19(18)
C7 C6 C1 C5 109.8(3)
C7 C6 C1 C2 -61.9(3)
C20 C3 C4 Fe1 -122.8(2)
C20 C3 C4 C27 -5.2(4)
C20 C3 C4 C5 175.1(2)
C20 C3 C2 Fe1 123.8(2)
C20 C3 C2 C13 -3.3(4)
C20 C3 C2 C1 -174.7(2)
C20 C21 C22 C23 -179.1(3)
C40 C35 C34 C5 -118.8(3)
C4 C3 C20 C21 -75.1(3)
C4 C3 C2 Fe1 -60.15(16)
C4 C3 C2 C13 172.7(2)
C4 C3 C2 C1 1.3(3)
C4 C5 C1 Fe1 59.17(16)
C4 C5 C1 C6 -172.3(2)
C4 C5 C1 C2 0.6(3)
C15 C16 C17 C18 1.1(4)
C15 C14 C19 C18 0.6(4)
C29 C28 C27 C4 -23.8(4)
C29 C28 C33 C32 -1.1(4)
C14 C13 C2 Fe1 67.6(3)
C14 C13 C2 C3 157.7(2)
C14 C13 C2 C1 -32.8(4)
C14 C19 C18 C17 -0.2(4)
C62 C61 C60 C43 111.7(3)
C53 C42 C43 Fe2 122.3(2)
C53 C42 C43 C60 0.1(4)
C53 C42 C43 C44 -178.1(2)
C49 C48 C47 C46 -177.1(3)
C49 C48 C47 C52 -0.5(4)
C49 C50 C51 C52 0.0(4)
C58 C57 C56 C55 0.6(5)
C58 C59 C54 C53 -177.8(2)
C58 C59 C54 C55 0.3(4)
C35 C36 C37 C38 -0.3(4)
C35 C40 C39 C38 0.3(4)
C35 C34 C5 Fe1 170.8(2)
C35 C34 C5 C4 82.8(3)
C35 C34 C5 C1 -95.7(3)
C46 C47 C52 C51 177.8(3)
C46 C41 C42 Fe2 122.9(2)
C46 C41 C42 C53 -0.3(4)
C46 C41 C42 C43 -177.6(2)
C47 C48 C49 C50 -0.4(4)
C47 C46 C41 Fe2 -169.18(18)
C47 C46 C41 C45 -79.0(3)
C47 C46 C41 C42 98.5(3)
C47 C52 C51 C50 -1.0(4)
C64 C65 C66 C61 0.9(4)
C27 C4 C5 Fe1 -118.4(3)
C27 C4 C5 C34 1.8(4)
C27 C4 C5 C1 -179.5(2)
C27 C28 C33 C32 178.7(3)
C33 C28 C27 C4 156.4(3)
C80 C79 C78 C77 -1.5(4)
C80 C75 C76 C77 -1.3(4)
C34 C5 C1 Fe1 -122.1(3)
C34 C5 C1 C6 6.4(4)
C34 C5 C1 C2 179.3(2)
C5 C4 C27 C28 -76.7(3)
C17 C16 C15 C14 -0.7(4)
C78 C79 C80 C75 0.6(4)
C78 C77 C76 C75 0.4(4)
C57 C58 C59 C54 0.1(4)
C63 C62 C61 C66 0.8(4)
C63 C62 C61 C60 -177.6(3)
C59 C58 C57 C56 -0.6(5)
C25 C26 C21 C20 178.9(3)
C25 C26 C21 C22 -1.5(4)
C25 C24 C23 C22 -0.6(5)
C37 C36 C35 C40 0.3(4)
C37 C36 C35 C34 179.1(3)
C37 C38 C39 C40 -0.3(4)
C68 C67 C44 Fe2 -161.30(19)
C68 C67 C44 C45 110.2(3)
C68 C67 C44 C43 -72.4(3)
C68 C73 C72 C71 0.9(4)
C68 C69 C70 C71 1.3(4)
C24 C23 C22 C21 -0.2(5)
C61 C62 C63 C64 0.5(4)
C61 C60 C43 Fe2 -156.13(19)
C61 C60 C43 C44 114.6(3)
C61 C60 C43 C42 -63.3(3)
C74 C45 C41 Fe2 119.5(2)
C74 C45 C41 C46 -2.7(4)
C74 C45 C41 C42 179.5(2)
C74 C45 C44 Fe2 -118.2(2)
C74 C45 C44 C67 -2.1(4)
C74 C45 C44 C43 -179.9(2)
C74 C75 C76 C77 175.3(3)
C67 C68 C73 C72 -176.4(3)
C67 C68 C69 C70 175.4(3)
C67 C44 C43 Fe2 -116.1(2)
C67 C44 C43 C60 5.0(4)
C67 C44 C43 C42 -176.8(2)
C21 C26 C25 C24 0.7(4)
C39 C40 C35 C36 -0.3(4)
C39 C40 C35 C34 -179.1(3)
C39 C38 C37 C36 0.3(4)
C73 C68 C67 C44 -51.5(4)
C73 C68 C69 C70 -1.3(4)
C45 C74 C75 C80 -25.2(4)
C45 C74 C75 C76 158.3(2)
C45 C41 C42 Fe2 -59.24(16)
C45 C41 C42 C53 177.6(2)
C45 C41 C42 C43 0.2(3)
C45 C44 C43 Fe2 61.74(16)
C45 C44 C43 C60 -177.2(2)
C45 C44 C43 C42 1.0(3)
C54 C53 C42 Fe2 -178.28(18)
C54 C53 C42 C41 -85.6(3)
C54 C53 C42 C43 91.2(3)
C54 C55 C56 C57 -0.1(5)
C75 C74 C45 Fe2 -168.80(18)
C75 C74 C45 C41 100.2(3)
C75 C74 C45 C44 -80.9(3)
C2 C13 C14 C15 128.0(2)
C2 C13 C14 C19 -55.4(3)
C2 C3 C20 C21 100.3(3)
C2 C3 C4 Fe1 61.11(16)
C2 C3 C4 C27 178.7(2)
C2 C3 C4 C5 -1.0(3)
C41 C46 C47 C48 -90.8(3)
C41 C46 C47 C52 92.8(3)
C41 C45 C44 Fe2 60.95(16)
C41 C45 C44 C67 177.0(2)
C41 C45 C44 C43 -0.8(3)
C41 C42 C43 Fe2 -60.36(16)
C41 C42 C43 C60 177.4(2)
C41 C42 C43 C44 -0.8(3)
C56 C55 C54 C53 177.9(3)
C56 C55 C54 C59 -0.3(4)
C44 C45 C41 Fe2 -59.63(16)
C44 C45 C41 C46 178.2(2)
C44 C45 C41 C42 0.4(3)
C69 C68 C67 C44 131.8(3)
C69 C68 C73 C72 0.3(4)
C72 C71 C70 C69 -0.2(4)
C42 C53 C54 C55 176.1(2)
C42 C53 C54 C59 -5.7(4)
C70 C71 C72 C73 -0.9(4)
